data_2016342
loop_
_publ_author_name
'Hatert, Fr\'ed\'eric'

_publ_section_title
;
 Fe^II^~2~(PO~4~)(OH), a synthetic analogue of wolfeite
;
_journal_coeditor_code IZ3034
_journal_issue 12
_journal_name_full 'Acta Crystallographica Section C'
_journal_page_first i119
_journal_page_last i121
_journal_paper_doi 10.1107/S0108270107053462
_journal_volume 63
_journal_year 2007
_chemical_formula_analytical Fe2.04(PO4)(OH)
_chemical_formula_iupac 'Fe2 (P O4) (O H)'
_chemical_formula_moiety 'Fe2 H O5 P'
_chemical_formula_structural Fe2(PO4)(OH)
_chemical_formula_sum 'Fe2 H O5 P'
_chemical_formula_weight 223.67
_chemical_name_common 'Ferrous iron hydroxide phosphate'
_chemical_name_systematic 'diiron(II) phosphate hydroxide'
_space_group_IT_number 14
_symmetry_cell_setting monoclinic
_symmetry_space_group_name_Hall '-P 2yab'
_symmetry_space_group_name_H-M 'P 1 21/a 1'
_atom_sites_solution_hydrogens geom
_atom_sites_solution_primary direct
_atom_sites_solution_secondary difmap
_cell_angle_alpha 90.00
_cell_angle_beta 108.630(10)
_cell_angle_gamma 90.00
_cell_formula_units_Z 16
_cell_length_a 12.2650(10)
_cell_length_b 13.1970(10)
_cell_length_c 9.7385(9)
_cell_measurement_reflns_used 7779
_cell_measurement_temperature 293(2)
_cell_measurement_theta_max 39.56
_cell_measurement_theta_min 3.10
_cell_volume 1493.7(2)
_computing_cell_refinement 'CrysAlis RED (Oxford Diffraction, 2002)'
_computing_data_collection 'CrysAlis CCD (Oxford Diffraction, 2002)'
_computing_data_reduction 'CrysAlis RED (Oxford Diffraction, 2002)'
_computing_molecular_graphics 'ATOMS for Windows (Dowty, 1993)'
_computing_publication_material 'WinGX (Farrugia, 1999)'
_computing_structure_refinement 'SHELXL97 (Sheldrick, 1997)'
_computing_structure_solution 'SHELXS97 (Sheldrick, 1990)'
_diffrn_ambient_temperature 293(2)
_diffrn_measured_fraction_theta_full 0.993
_diffrn_measured_fraction_theta_max 0.993
_diffrn_measurement_device_type 'Xcalibur with Sapphire2 CCD-area detector'
_diffrn_measurement_method 'phi and omega scans'
_diffrn_radiation_monochromator graphite
_diffrn_radiation_source 'fine-focus sealed tube'
_diffrn_radiation_type MoK\a
_diffrn_radiation_wavelength 0.71073
_diffrn_reflns_av_R_equivalents 0.0308
_diffrn_reflns_av_sigmaI/netI 0.0645
_diffrn_reflns_limit_h_max 22
_diffrn_reflns_limit_h_min -21
_diffrn_reflns_limit_k_max 23
_diffrn_reflns_limit_k_min -23
_diffrn_reflns_limit_l_max 15
_diffrn_reflns_limit_l_min -17
_diffrn_reflns_number 23682
_diffrn_reflns_theta_full 39.56
_diffrn_reflns_theta_max 39.56
_diffrn_reflns_theta_min 2.80
_diffrn_standards_decay_% 0
_diffrn_standards_interval_count 300
_diffrn_standards_interval_time 75
_diffrn_standards_number 2
_exptl_absorpt_coefficient_mu 8.090
_exptl_absorpt_correction_T_max 0.476
_exptl_absorpt_correction_T_min 0.399
_exptl_absorpt_correction_type numerical
_exptl_absorpt_process_details
;
after shape optimization (CrysAlis RED; Oxford Diffraction, 2002)
;
_exptl_crystal_colour Brown
_exptl_crystal_density_diffrn 3.978
_exptl_crystal_density_method 'not measured'
_exptl_crystal_description 'Small isometric crystal'
_exptl_crystal_F_000 1728
_exptl_crystal_size_max 0.085
_exptl_crystal_size_mid 0.070
_exptl_crystal_size_min 0.050
_refine_diff_density_max 0.862
_refine_diff_density_min -0.736
_refine_ls_extinction_coef 0.00104(5)
_refine_ls_extinction_method none
_refine_ls_goodness_of_fit_ref 0.856
_refine_ls_hydrogen_treatment refall
_refine_ls_matrix_type full
_refine_ls_number_parameters 305
_refine_ls_number_reflns 8936
_refine_ls_number_restraints 0
_refine_ls_restrained_S_all 0.856
_refine_ls_R_factor_all 0.0810
_refine_ls_R_factor_gt 0.0300
_refine_ls_shift/su_max 0.001
_refine_ls_shift/su_mean 0.000
_refine_ls_structure_factor_coef Fsqd
_refine_ls_weighting_details 'calc w=1/[\s^2^(Fo^2^)+(0.0211P)^2^+0.0000P] where P=(Fo^2^+2Fc^2^)/3'
_refine_ls_weighting_scheme calc
_refine_ls_wR_factor_gt 0.0573
_refine_ls_wR_factor_ref 0.0652
_reflns_number_gt 4515
_reflns_number_total 8936
_reflns_threshold_expression >2sigma(I)
_cod_data_source_file iz3034.cif
_cod_data_source_block I
_cod_depositor_comments
;
The following automatic conversions were performed:
'_symmetry_cell_setting' value 'Monoclinic' changed to 'monoclinic'
according to '/home/saulius/struct/CIF-dictionaries/cif_core.dic'
dictionary named 'cif_core.dic' version 2.4.1 from 2010-06-29.

Automatic conversion script
Id: cif_fix_enum 1527 2010-12-29 10:47:43Z saulius 

The following automatic conversions were performed:

'_symmetry_cell_setting' value 'Monoclinic' changed to 'monoclinic'
according to /home/saulius/struct/CIF-dictionaries/cif_core.dic
dictionary named 'cif_core.dic' version 2.4.1 from 2010-06-29.

Automatic conversion script
Id: cif_fix_values 1715 2011-07-08 13:25:40Z adriana 
;
_cod_original_cell_volume 1493.8(2)
_cod_original_sg_symbol_H-M 'P 21/a'
_cod_database_code 2016342
_cod_database_fobs_code 2016342

loop_
_symmetry_equiv_pos_as_xyz
'x, y, z'
'-x+1/2, y+1/2, -z'
'-x, -y, -z'
'x-1/2, -y-1/2, z'

loop_
_atom_site_type_symbol
_atom_site_label
_atom_site_fract_x
_atom_site_fract_y
_atom_site_fract_z
_atom_site_U_iso_or_equiv
_atom_site_adp_type
_atom_site_calc_flag
_atom_site_refinement_flags
_atom_site_occupancy
Fe Fe1 0.18617(3) 0.47901(3) 0.19376(4) 0.01071(8) Uani d . 1
Fe Fe2 0.19694(3) 0.99592(3) 0.21291(4) 0.01149(8) Uani d . 1
Fe Fe3 0.30513(3) 0.75256(3) 0.29273(4) 0.01123(8) Uani d . 1
Fe Fe4 0.31951(3) 0.26973(3) 0.30345(4) 0.01105(8) Uani d . 1
Fe Fe5 0.09624(3) 0.07077(3) 0.46901(4) 0.00972(8) Uani d . 1
Fe Fe6 0.08583(3) 0.57379(3) 0.45225(4) 0.01027(8) Uani d . 1
Fe Fe7 0.39418(3) 0.67471(3) 0.03055(4) 0.00993(8) Uani d . 1
Fe Fe8 0.42078(3) 0.17817(3) 0.03819(4) 0.00997(8) Uani d . 1
P P1 0.07905(5) 0.82099(5) 0.38026(7) 0.00676(12) Uani d . 1
P P2 0.07602(5) 0.32635(5) 0.38299(7) 0.00686(12) Uani d . 1
P P3 0.42315(5) 0.42210(5) 0.11279(7) 0.00687(12) Uani d . 1
P P4 0.42299(5) 0.92823(5) 0.11949(7) 0.00710(12) Uani d . 1
O O1 0.04820(15) 0.41441(13) 0.4692(2) 0.0119(4) Uani d . 1
O O2 0.06179(15) 0.90778(13) 0.4786(2) 0.0106(3) Uani d . 1
O O3 0.43109(15) 0.84131(13) 0.01601(19) 0.0109(3) Uani d . 1
O O4 0.45629(15) 0.33759(13) 0.02469(19) 0.0106(3) Uani d . 1
O O5 0.02660(15) 0.04732(14) 0.24280(19) 0.0124(4) Uani d . 1
O O6 0.04222(15) 0.55422(14) 0.2321(2) 0.0128(4) Uani d . 1
O O7 0.46693(15) 0.70339(13) 0.25990(19) 0.0105(4) Uani d . 1
O O8 0.46736(15) 0.20329(13) 0.25925(19) 0.0117(4) Uani d . 1
O O9 0.17370(15) 0.84765(13) 0.31467(19) 0.0105(3) Uani d . 1
O O10 0.17260(15) 0.36039(13) 0.3235(2) 0.0114(4) Uani d . 1
O O11 0.32383(14) 0.38410(13) 0.16570(19) 0.0106(4) Uani d . 1
O O12 0.33438(15) 0.90383(13) 0.19549(19) 0.0104(3) Uani d . 1
O O13 0.11945(15) 0.72824(13) 0.48136(19) 0.0100(4) Uani d . 1
O O14 0.11844(15) 0.23468(13) 0.48289(19) 0.0099(4) Uani d . 1
O O15 0.38401(15) 0.02293(13) 0.02153(19) 0.0111(4) Uani d . 1
O O16 0.37744(15) 0.51319(13) 0.01106(19) 0.0105(4) Uani d . 1
O O17 0.25267(15) 0.03010(14) 0.4355(2) 0.0127(3) Uani d D 1
O O18 0.20709(16) 0.16164(13) 0.1946(2) 0.0138(4) Uani d D 1
O O19 0.24270(15) 0.71909(14) 0.0681(2) 0.0115(3) Uani d D 1
O O20 0.30206(15) 0.58279(13) 0.3086(2) 0.0136(4) Uani d D 1
H H1 0.264(4) -0.026(3) 0.453(5) 0.081(16) Uiso d D 1
H H2 0.152(3) 0.169(2) 0.215(3) 0.031(10) Uiso d D 1
H H3 0.234(3) 0.769(2) 0.055(4) 0.054(14) Uiso d D 1
H H4 0.361(2) 0.573(2) 0.279(3) 0.022(8) Uiso d D 1

loop_
_atom_site_aniso_label
_atom_site_aniso_U_11
_atom_site_aniso_U_22
_atom_site_aniso_U_33
_atom_site_aniso_U_12
_atom_site_aniso_U_13
_atom_site_aniso_U_23
Fe1 0.01085(16) 0.01028(16) 0.0115(2) 0.00162(13) 0.00421(14) 0.00201(14)
Fe2 0.01351(17) 0.01112(17) 0.0101(2) 0.00264(13) 0.00419(15) -0.00019(14)
Fe3 0.01163(16) 0.01179(17) 0.0103(2) 0.00277(13) 0.00360(15) -0.00060(14)
Fe4 0.01120(16) 0.01042(17) 0.0117(2) 0.00139(13) 0.00393(15) 0.00247(14)
Fe5 0.01012(15) 0.00916(17) 0.0101(2) 0.00001(12) 0.00349(14) -0.00089(14)
Fe6 0.01072(16) 0.00859(16) 0.0119(2) -0.00026(12) 0.00411(14) -0.00101(14)
Fe7 0.01016(15) 0.00952(16) 0.01050(19) 0.00028(13) 0.00384(14) -0.00084(14)
Fe8 0.00924(15) 0.00860(16) 0.0117(2) 0.00014(13) 0.00278(14) -0.00057(14)
P1 0.0066(2) 0.0063(3) 0.0075(3) -0.0002(2) 0.0024(2) 0.0003(2)
P2 0.0074(2) 0.0061(3) 0.0076(3) -0.0002(2) 0.0031(2) 0.0002(2)
P3 0.0068(2) 0.0061(3) 0.0080(3) 0.0003(2) 0.0027(2) 0.0003(2)
P4 0.0071(2) 0.0065(3) 0.0081(3) -0.0004(2) 0.0031(2) -0.0001(2)
O1 0.0148(8) 0.0079(8) 0.0156(10) -0.0011(7) 0.0087(7) -0.0026(7)
O2 0.0135(8) 0.0078(8) 0.0126(9) -0.0012(6) 0.0072(7) -0.0030(7)
O3 0.0123(8) 0.0096(8) 0.0116(9) -0.0009(6) 0.0050(7) -0.0020(7)
O4 0.0128(8) 0.0075(8) 0.0137(9) -0.0009(6) 0.0070(7) -0.0018(7)
O5 0.0098(8) 0.0164(10) 0.0098(10) 0.0012(7) 0.0013(7) 0.0007(7)
O6 0.0088(8) 0.0158(9) 0.0128(10) 0.0031(7) 0.0020(7) 0.0003(7)
O7 0.0097(7) 0.0125(9) 0.0086(9) 0.0017(6) 0.0019(7) 0.0006(7)
O8 0.0130(8) 0.0131(9) 0.0075(9) 0.0031(7) 0.0013(7) -0.0002(7)
O9 0.0107(7) 0.0086(8) 0.0143(9) 0.0019(6) 0.0068(7) 0.0017(7)
O10 0.0113(8) 0.0100(8) 0.0152(10) 0.0023(6) 0.0075(7) 0.0026(7)
O11 0.0101(8) 0.0102(8) 0.0139(10) 0.0004(6) 0.0071(7) 0.0026(7)
O12 0.0108(7) 0.0106(8) 0.0124(9) 0.0001(6) 0.0075(7) 0.0006(7)
O13 0.0124(8) 0.0067(8) 0.0101(9) -0.0015(6) 0.0026(7) 0.0015(7)
O14 0.0110(8) 0.0080(8) 0.0100(9) -0.0002(6) 0.0023(7) 0.0026(7)
O15 0.0131(8) 0.0076(8) 0.0123(10) 0.0004(7) 0.0037(7) 0.0012(7)
O16 0.0113(8) 0.0083(8) 0.0115(9) 0.0000(6) 0.0031(7) 0.0016(7)
O17 0.0122(8) 0.0097(8) 0.0151(10) -0.0010(7) 0.0030(7) -0.0007(7)
O18 0.0158(9) 0.0117(8) 0.0153(10) -0.0029(7) 0.0069(8) -0.0023(7)
O19 0.0109(8) 0.0092(8) 0.0136(10) 0.0004(6) 0.0025(7) 0.0015(7)
O20 0.0131(8) 0.0134(8) 0.0157(10) -0.0025(7) 0.0067(8) -0.0016(7)

loop_
_atom_type_symbol
_atom_type_description
_atom_type_scat_dispersion_real
_atom_type_scat_dispersion_imag
_atom_type_scat_source
O O 0.0106 0.0060 'International Tables Vol C Tables 4.2.6.8 and 6.1.1.4'
H H 0.0000 0.0000 'International Tables Vol C Tables 4.2.6.8 and 6.1.1.4'
P P 0.1023 0.0942 'International Tables Vol C Tables 4.2.6.8 and 6.1.1.4'
Fe Fe 0.3463 0.8444 'International Tables Vol C Tables 4.2.6.8 and 6.1.1.4'

loop_
_geom_angle_atom_site_label_1
_geom_angle_atom_site_label_2
_geom_angle_atom_site_label_3
_geom_angle_site_symmetry_1
_geom_angle_site_symmetry_3
_geom_angle
O20 Fe1 O10 . . 110.81(8)
O20 Fe1 O15 . 2 111.02(7)
O10 Fe1 O15 . 2 138.17(7)
O20 Fe1 O6 . . 93.55(7)
O10 Fe1 O6 . . 90.73(7)
O15 Fe1 O6 2 . 87.02(7)
O20 Fe1 O11 . . 91.29(7)
O10 Fe1 O11 . . 81.82(7)
O15 Fe1 O11 2 . 96.96(7)
O6 Fe1 O11 . . 172.19(7)
O16 Fe2 O17 2 1_565 160.36(7)
O16 Fe2 O12 2 . 94.13(7)
O17 Fe2 O12 1_565 . 101.52(7)
O16 Fe2 O18 2 1_565 79.89(7)
O17 Fe2 O18 1_565 1_565 82.07(7)
O12 Fe2 O18 . 1_565 119.62(7)
O16 Fe2 O9 2 . 118.65(7)
O17 Fe2 O9 1_565 . 77.17(7)
O12 Fe2 O9 . . 75.74(6)
O18 Fe2 O9 1_565 . 156.52(7)
O16 Fe2 O5 2 1_565 89.34(7)
O17 Fe2 O5 1_565 1_565 79.38(7)
O12 Fe2 O5 . 1_565 162.23(7)
O18 Fe2 O5 1_565 1_565 78.14(7)
O9 Fe2 O5 . 1_565 87.30(6)
O14 Fe3 O9 2_556 . 93.62(7)
O14 Fe3 O19 2_556 . 160.93(7)
O9 Fe3 O19 . . 101.12(7)
O14 Fe3 O7 2_556 . 89.68(7)
O9 Fe3 O7 . . 160.50(7)
O19 Fe3 O7 . . 80.47(7)
O14 Fe3 O20 2_556 . 80.09(7)
O9 Fe3 O20 . . 123.84(7)
O19 Fe3 O20 . . 81.65(7)
O7 Fe3 O20 . . 75.66(6)
O14 Fe3 O12 2_556 . 116.91(7)
O9 Fe3 O12 . . 75.42(6)
O19 Fe3 O12 . . 78.89(7)
O7 Fe3 O12 . . 85.95(6)
O20 Fe3 O12 . . 155.14(7)
O18 Fe4 O11 . . 109.50(8)
O18 Fe4 O13 . 2_546 108.03(7)
O11 Fe4 O13 . 2_546 142.29(7)
O18 Fe4 O8 . . 94.79(7)
O11 Fe4 O8 . . 88.26(7)
O13 Fe4 O8 2_546 . 92.24(7)
O18 Fe4 O10 . . 89.40(7)
O11 Fe4 O10 . . 81.42(7)
O13 Fe4 O10 2_546 . 95.45(7)
O8 Fe4 O10 . . 169.66(7)
O17 Fe5 O5 . . 83.49(7)
O17 Fe5 O20 . 2_546 84.86(7)
O5 Fe5 O20 . 2_546 168.29(7)
O17 Fe5 O2 . 3_566 171.66(7)
O5 Fe5 O2 . 3_566 99.77(7)
O20 Fe5 O2 2_546 3_566 91.61(7)
O17 Fe5 O14 . . 99.20(7)
O5 Fe5 O14 . . 102.16(7)
O20 Fe5 O14 2_546 . 80.92(7)
O2 Fe5 O14 3_566 . 87.67(7)
O17 Fe5 O2 . 1_545 87.39(7)
O5 Fe5 O2 . 1_545 83.22(7)
O20 Fe5 O2 2_546 1_545 95.03(7)
O2 Fe5 O2 3_566 1_545 85.39(7)
O14 Fe5 O2 . 1_545 171.86(7)
O17 Fe6 O1 2_556 3_566 126.26(8)
O17 Fe6 O6 2_556 . 114.40(7)
O1 Fe6 O6 3_566 . 115.53(7)
O17 Fe6 O13 2_556 . 95.08(7)
O1 Fe6 O13 3_566 . 91.30(7)
O6 Fe6 O13 . . 103.86(7)
O17 Fe6 O1 2_556 . 82.97(7)
O1 Fe6 O1 3_566 . 80.10(7)
O6 Fe6 O1 . . 88.11(7)
O13 Fe6 O1 . . 167.50(7)
O4 Fe7 O19 3_665 . 167.46(7)
O4 Fe7 O16 3_665 . 88.10(7)
O19 Fe7 O16 . . 103.23(7)
O4 Fe7 O18 3_665 2 89.99(7)
O19 Fe7 O18 . 2 86.83(7)
O16 Fe7 O18 . 2 79.78(7)
O4 Fe7 O7 3_665 . 100.05(7)
O19 Fe7 O7 . . 82.33(7)
O16 Fe7 O7 . . 105.21(7)
O18 Fe7 O7 2 . 168.85(7)
O4 Fe7 O3 3_665 . 81.28(7)
O19 Fe7 O3 . . 86.87(7)
O16 Fe7 O3 . . 167.90(7)
O18 Fe7 O3 2 . 94.36(7)
O7 Fe7 O3 . . 82.48(7)
O19 Fe8 O3 2_545 3_665 135.66(8)
O19 Fe8 O8 2_545 . 112.97(7)
O3 Fe8 O8 3_665 . 108.23(7)
O19 Fe8 O15 2_545 . 93.90(7)
O3 Fe8 O15 3_665 . 92.51(7)
O8 Fe8 O15 . . 102.62(7)
O19 Fe8 O4 2_545 . 83.95(7)
O3 Fe8 O4 3_665 . 83.96(7)
O8 Fe8 O4 . . 85.03(7)
O15 Fe8 O4 . . 172.28(7)
O7 P1 O9 4_575 . 110.12(10)
O7 P1 O13 4_575 . 110.34(10)
O9 P1 O13 . . 108.35(10)
O7 P1 O2 4_575 . 111.23(10)
O9 P1 O2 . . 111.01(10)
O13 P1 O2 . . 105.67(10)
O8 P2 O1 4_565 . 109.49(10)
O8 P2 O14 4_565 . 109.28(11)
O1 P2 O14 . . 109.84(10)
O8 P2 O10 4_565 . 110.97(10)
O1 P2 O10 . . 108.46(10)
O14 P2 O10 . . 108.78(10)
O5 P3 O4 4_665 . 110.79(10)
O5 P3 O16 4_665 . 111.10(11)
O4 P3 O16 . . 108.23(10)
O5 P3 O11 4_665 . 109.98(10)
O4 P3 O11 . . 109.06(10)
O16 P3 O11 . . 107.59(10)
O12 P4 O6 . 4_675 110.29(10)
O12 P4 O3 . . 111.16(10)
O6 P4 O3 4_675 . 109.30(10)
O12 P4 O15 . 1_565 109.84(10)
O6 P4 O15 4_675 1_565 110.65(11)
O3 P4 O15 . 1_565 105.50(10)

loop_
_geom_bond_atom_site_label_1
_geom_bond_atom_site_label_2
_geom_bond_site_symmetry_2
_geom_bond_distance
Fe1 O20 . 2.0326(18)
Fe1 O10 . 2.0517(18)
Fe1 O15 2 2.0785(18)
Fe1 O6 . 2.1592(17)
Fe1 O11 . 2.1883(17)
Fe2 O16 2 2.0906(18)
Fe2 O17 1_565 2.1030(19)
Fe2 O12 . 2.1284(17)
Fe2 O18 1_565 2.2010(18)
Fe2 O9 . 2.2522(18)
Fe2 O5 1_565 2.3018(18)
Fe3 O14 2_556 2.0978(18)
Fe3 O9 . 2.1069(17)
Fe3 O19 . 2.1206(19)
Fe3 O7 . 2.2061(17)
Fe3 O20 . 2.2469(17)
Fe3 O12 . 2.2865(18)
Fe4 O18 . 2.0312(18)
Fe4 O11 . 2.0313(18)
Fe4 O13 2_546 2.0615(18)
Fe4 O8 . 2.1774(18)
Fe4 O10 . 2.2230(18)
Fe5 O17 . 2.1156(18)
Fe5 O5 . 2.1158(18)
Fe5 O20 2_546 2.1322(19)
Fe5 O2 3_566 2.1746(17)
Fe5 O14 . 2.1790(18)
Fe5 O2 1_545 2.1998(18)
Fe6 O17 2_556 2.0170(18)
Fe6 O1 3_566 2.0283(18)
Fe6 O6 . 2.0539(19)
Fe6 O13 . 2.0811(18)
Fe6 O1 . 2.1710(18)
Fe7 O4 3_665 2.0760(17)
Fe7 O19 . 2.0886(18)
Fe7 O16 . 2.1441(18)
Fe7 O18 2 2.1545(19)
Fe7 O7 . 2.1575(18)
Fe7 O3 . 2.2584(18)
Fe8 O19 2_545 2.0144(18)
Fe8 O3 3_665 2.0634(18)
Fe8 O8 . 2.0701(18)
Fe8 O15 . 2.0929(18)
Fe8 O4 . 2.1610(18)
P1 O7 4_575 1.5294(18)
P1 O9 . 1.5340(18)
P1 O13 . 1.5497(18)
P1 O2 . 1.5503(18)
P2 O8 4_565 1.5348(19)
P2 O1 . 1.5348(19)
P2 O14 . 1.5354(18)
P2 O10 . 1.5423(18)
P3 O5 4_665 1.5329(19)
P3 O4 . 1.5388(18)
P3 O16 . 1.5448(19)
P3 O11 . 1.5498(17)
P4 O12 . 1.5318(17)
P4 O6 4_675 1.5395(18)
P4 O3 . 1.5509(19)
P4 O15 1_565 1.5521(19)

loop_
_geom_hbond_atom_site_label_D
_geom_hbond_atom_site_label_H
_geom_hbond_atom_site_label_A
_geom_hbond_site_symmetry_A
_geom_hbond_distance_DH
_geom_hbond_distance_HA
_geom_hbond_distance_DA
_geom_hbond_angle_DHA
O17 H1 O9 1_545 0.77(3) 2.20(4) 2.719(3) 126(4)
O17 H1 O1 2_546 0.77(3) 2.32(4) 2.777(3) 119(4)
O17 H1 O10 2_546 0.77(3) 2.55(4) 3.161(3) 138(4)
O18 H2 O5 . 0.77(3) 2.30(3) 2.839(2) 128(3)
O18 H2 O4 4_565 0.77(3) 2.52(3) 2.992(3) 121(3)
O19 H3 O12 . 0.67(3) 2.34(4) 2.803(3) 127(4)
O19 H3 O4 2 0.67(3) 2.39(4) 2.795(2) 121(4)
O19 H3 O11 2 0.67(3) 2.54(4) 3.067(3) 137(4)
O20 H4 O7 . 0.87(3) 2.19(3) 2.731(2) 120(2)
